data_4061415
_journal_name_full Organometallics
_journal_paper_doi 10.1021/om050079m
_journal_year 2005
_chemical_formula_sum 'C21 H42 B10 N3 P Ti'
_chemical_formula_weight 523.55
_space_group_IT_number 2
_symmetry_cell_setting triclinic
_symmetry_space_group_name_Hall '-P 1'
_symmetry_space_group_name_H-M 'P -1'
_cell_angle_alpha 106.77(3)
_cell_angle_beta 91.85(3)
_cell_angle_gamma 98.91(3)
_cell_formula_units_Z 4
_cell_length_a 11.144(2)
_cell_length_b 15.657(3)
_cell_length_c 17.844(4)
_cell_measurement_temperature 293(2)
_cell_volume 2935.3(10)
_diffrn_ambient_temperature 293(2)
_exptl_crystal_density_diffrn 1.185
_cod_depositor_comments
;
The following automatic conversions were performed:
'_symmetry_cell_setting' value 'Triclinic' changed to 'triclinic'
according to '/home/saulius/struct/CIF-dictionaries/cif_core.dic'
dictionary named 'cif_core.dic' version 2.4.1 from 2010-06-29.

Automatic conversion script
Id: cif_fix_enum 1527 2010-12-29 10:47:43Z saulius 
;
_cod_database_code 4061415

loop_
_symmetry_equiv_pos_as_xyz
'x, y, z'
'-x, -y, -z'

loop_
_atom_site_label
_atom_site_type_symbol
_atom_site_fract_x
_atom_site_fract_y
_atom_site_fract_z
_atom_site_U_iso_or_equiv
_atom_site_adp_type
_atom_site_occupancy
_atom_site_symmetry_multiplicity
_atom_site_calc_flag
_atom_site_refinement_flags
_atom_site_disorder_assembly
_atom_site_disorder_group
Ti1 Ti 0.23642(4) 0.75405(3) 0.08032(3) 0.05214(15) Uani 1 1 d . . .
Ti1' Ti 0.21047(5) 1.24855(3) 0.43060(3) 0.05491(15) Uani 1 1 d . . .
P1' P 0.16329(6) 1.42776(4) 0.60593(4) 0.04915(17) Uani 1 1 d . . .
P1 P 0.49413(5) 0.94406(4) 0.15533(4) 0.04670(17) Uani 1 1 d . . .
N1 N 0.59051(19) 0.96270(14) 0.23397(13) 0.0522(5) Uani 1 1 d . . .
N1' N 0.2037(2) 1.44386(14) 0.70083(13) 0.0566(5) Uani 1 1 d . . .
N2 N 0.2228(2) 0.63541(17) 0.08986(18) 0.0733(7) Uani 1 1 d . . .
N2' N 0.2116(3) 1.12349(16) 0.41328(15) 0.0690(7) Uani 1 1 d . . .
N3 N 0.1218(2) 0.74111(17) -0.00435(15) 0.0654(6) Uani 1 1 d . . .
N3' N 0.1718(3) 1.25527(17) 0.32912(15) 0.0684(6) Uani 1 1 d . . .
C1 C 0.5322(2) 0.84686(16) 0.07577(15) 0.0473(5) Uani 1 1 d . . .
C1' C 0.0288(2) 1.33355(16) 0.57378(15) 0.0505(6) Uani 1 1 d . . .
C2' C 0.0365(3) 1.25183(16) 0.48836(15) 0.0543(6) Uani 1 1 d . . .
C2 C 0.4156(2) 0.76119(17) 0.03104(15) 0.0511(6) Uani 1 1 d . . .
C3' C 0.2547(3) 1.38089(19) 0.73488(18) 0.0669(8) Uani 1 1 d . . .
H3'A H 0.2403 1.3219 0.6945 0.080 Uiso 1 1 calc R . .
C3 C 0.6542(3) 1.05797(18) 0.26813(17) 0.0607(7) Uani 1 1 d . . .
H3A H 0.7060 1.0600 0.3143 0.073 Uiso 1 1 calc R . .
C4' C 0.3923(3) 1.4074(3) 0.7533(3) 0.0912(11) Uani 1 1 d . . .
H4'A H 0.4297 1.4157 0.7077 0.137 Uiso 1 1 calc R . .
H4'B H 0.4234 1.3603 0.7683 0.137 Uiso 1 1 calc R . .
H4'C H 0.4105 1.4628 0.7957 0.137 Uiso 1 1 calc R . .
C4 C 0.7362(4) 1.0878(2) 0.2121(2) 0.0950(12) Uani 1 1 d . . .
H4A H 0.7915 1.0460 0.1955 0.142 Uiso 1 1 calc R . .
H4B H 0.7816 1.1471 0.2378 0.142 Uiso 1 1 calc R . .
H4C H 0.6879 1.0895 0.1672 0.142 Uiso 1 1 calc R . .
C5' C 0.1931(4) 1.3666(3) 0.8071(2) 0.0904(11) Uani 1 1 d . . .
H5'A H 0.1066 1.3502 0.7947 0.136 Uiso 1 1 calc R . .
H5'B H 0.2108 1.4217 0.8498 0.136 Uiso 1 1 calc R . .
H5'C H 0.2234 1.3191 0.8218 0.136 Uiso 1 1 calc R . .
C5 C 0.5665(4) 1.1237(2) 0.2961(2) 0.0905(11) Uani 1 1 d . . .
H5A H 0.5160 1.1043 0.3328 0.136 Uiso 1 1 calc R . .
H5B H 0.5162 1.1252 0.2520 0.136 Uiso 1 1 calc R . .
H5C H 0.6119 1.1832 0.3213 0.136 Uiso 1 1 calc R . .
C6 C 0.6019(3) 0.90100(19) 0.28161(17) 0.0630(7) Uani 1 1 d . . .
H6A H 0.5616 0.8405 0.2501 0.076 Uiso 1 1 calc R . .
C6' C 0.1951(3) 1.53416(18) 0.75580(17) 0.0636(7) Uani 1 1 d . . .
H6'A H 0.2447 1.5412 0.8043 0.076 Uiso 1 1 calc R . .
C7' C 0.2442(4) 1.6120(2) 0.7254(2) 0.0812(10) Uani 1 1 d . . .
H7'A H 0.3268 1.6087 0.7129 0.122 Uiso 1 1 calc R . .
H7'B H 0.2418 1.6682 0.7649 0.122 Uiso 1 1 calc R . .
H7'C H 0.1953 1.6087 0.6791 0.122 Uiso 1 1 calc R . .
C7 C 0.7350(3) 0.8946(3) 0.3000(2) 0.0854(10) Uani 1 1 d . . .
H7A H 0.7746 0.8798 0.2520 0.128 Uiso 1 1 calc R . .
H7B H 0.7377 0.8484 0.3252 0.128 Uiso 1 1 calc R . .
H7C H 0.7761 0.9517 0.3342 0.128 Uiso 1 1 calc R . .
C8 C 0.5373(3) 0.9254(2) 0.35699(19) 0.0797(9) Uani 1 1 d . . .
H8A H 0.4539 0.9285 0.3445 0.119 Uiso 1 1 calc R . .
H8B H 0.5773 0.9830 0.3908 0.119 Uiso 1 1 calc R . .
H8C H 0.5399 0.8799 0.3831 0.119 Uiso 1 1 calc R . .
C8' C 0.0653(4) 1.5396(2) 0.7772(2) 0.0966(12) Uani 1 1 d . . .
H8'A H 0.0349 1.4901 0.7969 0.145 Uiso 1 1 calc R . .
H8'B H 0.0149 1.5362 0.7314 0.145 Uiso 1 1 calc R . .
H8'C H 0.0638 1.5958 0.8168 0.145 Uiso 1 1 calc R . .
C11' C 0.2737(2) 1.36969(16) 0.54841(16) 0.0529(6) Uani 1 1 d . . .
C11 C 0.3469(2) 0.88819(17) 0.17251(15) 0.0502(6) Uani 1 1 d . . .
C12' C 0.3357(3) 1.29763(18) 0.55185(18) 0.0617(7) Uani 1 1 d . . .
H12A H 0.3293 1.2674 0.5930 0.074 Uiso 1 1 calc R . .
C12 C 0.3092(3) 0.8243(2) 0.21373(16) 0.0621(7) Uani 1 1 d . . .
H12B H 0.3637 0.8009 0.2442 0.074 Uiso 1 1 calc R . .
C13 C 0.1819(3) 0.8063(2) 0.20931(18) 0.0724(9) Uani 1 1 d . . .
H13A H 0.1334 0.7691 0.2369 0.087 Uiso 1 1 calc R . .
C13' C 0.4126(3) 1.2807(2) 0.4918(2) 0.0673(8) Uani 1 1 d . . .
H13B H 0.4699 1.2379 0.4845 0.081 Uiso 1 1 calc R . .
C14 C 0.0170(3) 0.8781(3) 0.1534(2) 0.0788(10) Uani 1 1 d . . .
H14A H -0.0506 0.8443 0.1667 0.095 Uiso 1 1 calc R . .
C14' C 0.4702(3) 1.3635(2) 0.3874(2) 0.0826(10) Uani 1 1 d . . .
H14B H 0.5249 1.3270 0.3633 0.099 Uiso 1 1 calc R . .
C15 C 0.0025(3) 0.9408(3) 0.1168(2) 0.0871(11) Uani 1 1 d . . .
H15A H -0.0757 0.9500 0.1055 0.105 Uiso 1 1 calc R . .
C15' C 0.4486(4) 1.4333(3) 0.3620(3) 0.0932(12) Uani 1 1 d . . .
H15B H 0.4902 1.4453 0.3208 0.112 Uiso 1 1 calc R . .
C16 C 0.1032(3) 0.9924(2) 0.0955(2) 0.0753(9) Uani 1 1 d . . .
H16A H 0.0905 1.0357 0.0711 0.090 Uiso 1 1 calc R . .
C16' C 0.3635(3) 1.4890(2) 0.3967(2) 0.0831(10) Uani 1 1 d . . .
H16B H 0.3496 1.5362 0.3775 0.100 Uiso 1 1 calc R . .
C17 C 0.2193(2) 0.97982(18) 0.11008(17) 0.0588(7) Uani 1 1 d . . .
H17A H 0.2853 1.0132 0.0947 0.071 Uiso 1 1 calc R . .
C17' C 0.3022(3) 1.47396(19) 0.45771(19) 0.0667(8) Uani 1 1 d . . .
H17B H 0.2467 1.5105 0.4802 0.080 Uiso 1 1 calc R . .
C18 C 0.2377(2) 0.91553(17) 0.14886(15) 0.0532(6) Uani 1 1 d . . .
C18' C 0.3241(3) 1.40237(17) 0.48620(17) 0.0563(6) Uani 1 1 d . . .
C19 C 0.1355(2) 0.8641(2) 0.17134(17) 0.0630(7) Uani 1 1 d . . .
C19' C 0.4092(3) 1.3465(2) 0.45088(19) 0.0654(7) Uani 1 1 d . . .
C20' C 0.2603(4) 1.0768(2) 0.4642(2) 0.0934(12) Uani 1 1 d . . .
H20A H 0.2454 1.0128 0.4383 0.140 Uiso 1 1 calc R . .
H20B H 0.2211 1.0891 0.5123 0.140 Uiso 1 1 calc R . .
H20C H 0.3464 1.0978 0.4754 0.140 Uiso 1 1 calc R . .
C20 C 0.2561(4) 0.6017(3) 0.1547(3) 0.1057(14) Uani 1 1 d . . .
H20D H 0.2361 0.5368 0.1386 0.159 Uiso 1 1 calc R . .
H20E H 0.2121 0.6263 0.1990 0.159 Uiso 1 1 calc R . .
H20F H 0.3421 0.6199 0.1690 0.159 Uiso 1 1 calc R . .
C21' C 0.1443(4) 1.0561(2) 0.3436(2) 0.0984(13) Uani 1 1 d . . .
H21A H 0.1538 0.9965 0.3444 0.148 Uiso 1 1 calc R . .
H21B H 0.1755 1.0670 0.2971 0.148 Uiso 1 1 calc R . .
H21C H 0.0594 1.0609 0.3439 0.148 Uiso 1 1 calc R . .
C21 C 0.1804(4) 0.5574(2) 0.0195(3) 0.1004(13) Uani 1 1 d . . .
H21D H 0.1779 0.5021 0.0330 0.151 Uiso 1 1 calc R . .
H21E H 0.2355 0.5584 -0.0206 0.151 Uiso 1 1 calc R . .
H21F H 0.1003 0.5610 0.0004 0.151 Uiso 1 1 calc R . .
C22' C 0.2415(4) 1.2132(3) 0.2643(2) 0.1001(13) Uani 1 1 d . . .
H22A H 0.2114 1.2224 0.2167 0.150 Uiso 1 1 calc R . .
H22B H 0.2327 1.1494 0.2578 0.150 Uiso 1 1 calc R . .
H22C H 0.3260 1.2401 0.2759 0.150 Uiso 1 1 calc R . .
C22 C -0.0015(3) 0.6924(3) -0.0039(2) 0.0916(11) Uani 1 1 d . . .
H22D H -0.0500 0.6910 -0.0499 0.137 Uiso 1 1 calc R . .
H22E H -0.0377 0.7227 0.0422 0.137 Uiso 1 1 calc R . .
H22F H 0.0025 0.6316 -0.0039 0.137 Uiso 1 1 calc R . .
C23 C 0.1235(3) 0.7952(2) -0.0586(2) 0.0806(9) Uani 1 1 d . . .
H23A H 0.0528 0.7729 -0.0953 0.121 Uiso 1 1 calc R . .
H23B H 0.1956 0.7910 -0.0865 0.121 Uiso 1 1 calc R . .
H23C H 0.1233 0.8572 -0.0297 0.121 Uiso 1 1 calc R . .
C23' C 0.1003(4) 1.3146(3) 0.3046(2) 0.0883(10) Uani 1 1 d . . .
H23D H 0.0977 1.3015 0.2485 0.132 Uiso 1 1 calc R . .
H23E H 0.1373 1.3766 0.3289 0.132 Uiso 1 1 calc R . .
H23F H 0.0190 1.3046 0.3202 0.132 Uiso 1 1 calc R . .
B3' B -0.0430(3) 1.3377(2) 0.48960(19) 0.0558(7) Uani 1 1 d . . .
H3' H -0.0131 1.3893 0.4602 0.067 Uiso 1 1 calc R . .
B3 B 0.5354(3) 0.7410(2) 0.0820(2) 0.0554(7) Uani 1 1 d . . .
H3 H 0.5249 0.7222 0.1365 0.066 Uiso 1 1 calc R . .
B4 B 0.6685(3) 0.8114(2) 0.0678(2) 0.0587(7) Uani 1 1 d . . .
H4 H 0.7457 0.8379 0.1128 0.070 Uiso 1 1 calc R . .
B4' B -0.1115(3) 1.3652(2) 0.5795(2) 0.0610(8) Uani 1 1 d . . .
H4' H -0.1282 1.4341 0.6082 0.073 Uiso 1 1 calc R . .
B5 B 0.6226(3) 0.8759(2) 0.00887(19) 0.0587(7) Uani 1 1 d . . .
H5 H 0.6704 0.9450 0.0156 0.070 Uiso 1 1 calc R . .
B5' B -0.0651(3) 1.2957(2) 0.6339(2) 0.0632(8) Uani 1 1 d . . .
H5' H -0.0512 1.3194 0.6984 0.076 Uiso 1 1 calc R . .
B6 B 0.4625(3) 0.8452(2) -0.01148(17) 0.0533(7) Uani 1 1 d . . .
H6 H 0.4049 0.8943 -0.0173 0.064 Uiso 1 1 calc R . .
B6' B 0.0303(3) 1.22601(19) 0.57617(19) 0.0596(8) Uani 1 1 d . . .
H6' H 0.1067 1.2046 0.6024 0.072 Uiso 1 1 calc R . .
B7 B 0.4765(3) 0.6662(2) -0.0110(2) 0.0645(8) Uani 1 1 d . . .
H7 H 0.4286 0.5971 -0.0179 0.077 Uiso 1 1 calc R . .
B7' B -0.1035(3) 1.2249(2) 0.4367(2) 0.0673(9) Uani 1 1 d . . .
H7' H -0.1154 1.2018 0.3721 0.081 Uiso 1 1 calc R . .
B8 B 0.6356(3) 0.6958(2) 0.0110(2) 0.0671(9) Uani 1 1 d . . .
H8 H 0.6917 0.6466 0.0190 0.081 Uiso 1 1 calc R . .
B8' B -0.1985(3) 1.2947(2) 0.4930(2) 0.0710(9) Uani 1 1 d . . .
H8' H -0.2723 1.3172 0.4652 0.085 Uiso 1 1 calc R . .
B9 B 0.6883(3) 0.7805(3) -0.0349(2) 0.0674(9) Uani 1 1 d . . .
H9 H 0.7791 0.7865 -0.0573 0.081 Uiso 1 1 calc R . .
B9' B -0.2124(3) 1.2683(3) 0.5839(2) 0.0733(10) Uani 1 1 d . . .
H9' H -0.2954 1.2734 0.6155 0.088 Uiso 1 1 calc R . .
B10 B 0.5601(3) 0.8020(3) -0.0838(2) 0.0654(8) Uani 1 1 d . . .
H10 H 0.5665 0.8223 -0.1378 0.078 Uiso 1 1 calc R . .
B10' B -0.1245(4) 1.1819(2) 0.5821(2) 0.0717(10) Uani 1 1 d . . .
H10' H -0.1501 1.1307 0.6126 0.086 Uiso 1 1 calc R . .
B11' B -0.0591(3) 1.1557(2) 0.4907(2) 0.0658(9) Uani 1 1 d . . .
H11' H -0.0423 1.0870 0.4614 0.079 Uiso 1 1 calc R . .
B11 B 0.4298(3) 0.7309(2) -0.06793(19) 0.0624(8) Uani 1 1 d . . .
H11 H 0.3510 0.7045 -0.1117 0.075 Uiso 1 1 calc R . .
B12' B -0.2083(4) 1.1817(3) 0.4952(2) 0.0747(10) Uani 1 1 d . . .
H12' H -0.2893 1.1303 0.4692 0.090 Uiso 1 1 calc R . .
B12 B 0.5708(3) 0.6909(3) -0.0825(2) 0.0704(9) Uani 1 1 d . . .
H12 H 0.5854 0.6386 -0.1360 0.084 Uiso 1 1 calc R . .

loop_
_atom_site_aniso_label
_atom_site_aniso_U_11
_atom_site_aniso_U_22
_atom_site_aniso_U_33
_atom_site_aniso_U_23
_atom_site_aniso_U_13
_atom_site_aniso_U_12
Ti1 0.0461(2) 0.0499(3) 0.0546(3) 0.0108(2) 0.0032(2) 0.00006(18)
Ti1' 0.0701(3) 0.0448(3) 0.0481(3) 0.00856(19) 0.0054(2) 0.0146(2)
P1' 0.0598(4) 0.0388(3) 0.0450(4) 0.0076(2) 0.0001(3) 0.0073(3)
P1 0.0437(3) 0.0470(3) 0.0468(4) 0.0126(3) -0.0003(3) 0.0033(2)
N1 0.0549(11) 0.0473(11) 0.0498(13) 0.0108(9) -0.0108(10) 0.0046(9)
N1' 0.0751(14) 0.0455(11) 0.0441(12) 0.0071(9) -0.0057(11) 0.0094(10)
N2 0.0631(14) 0.0582(14) 0.095(2) 0.0236(13) 0.0078(14) -0.0019(11)
N2' 0.0952(18) 0.0506(13) 0.0590(15) 0.0084(10) 0.0047(14) 0.0209(12)
N3 0.0552(13) 0.0707(15) 0.0602(15) 0.0055(11) -0.0037(11) 0.0092(11)
N3' 0.0853(17) 0.0677(15) 0.0514(14) 0.0127(11) 0.0063(13) 0.0198(13)
C1 0.0427(11) 0.0508(13) 0.0456(14) 0.0129(10) 0.0015(10) 0.0028(10)
C1' 0.0619(14) 0.0417(12) 0.0441(14) 0.0076(10) 0.0033(12) 0.0078(10)
C2' 0.0670(15) 0.0432(13) 0.0458(14) 0.0059(10) -0.0012(12) 0.0044(11)
C2 0.0475(12) 0.0525(14) 0.0464(14) 0.0081(11) -0.0013(11) 0.0019(10)
C3' 0.091(2) 0.0532(15) 0.0544(18) 0.0164(12) -0.0120(16) 0.0096(14)
C3 0.0607(15) 0.0507(14) 0.0589(17) 0.0026(12) -0.0112(13) 0.0035(11)
C4' 0.093(2) 0.087(2) 0.097(3) 0.035(2) -0.024(2) 0.0154(19)
C4 0.094(3) 0.077(2) 0.089(3) 0.0107(19) 0.004(2) -0.0287(19)
C5' 0.133(3) 0.083(2) 0.058(2) 0.0310(17) -0.003(2) 0.012(2)
C5 0.101(3) 0.0619(19) 0.095(3) -0.0031(17) -0.014(2) 0.0275(18)
C6 0.0771(18) 0.0556(15) 0.0531(17) 0.0145(12) -0.0137(14) 0.0093(13)
C6' 0.0843(19) 0.0489(14) 0.0468(16) 0.0015(11) -0.0036(14) 0.0054(13)
C7' 0.110(3) 0.0496(16) 0.073(2) 0.0060(14) 0.004(2) 0.0047(16)
C7 0.094(2) 0.097(3) 0.073(2) 0.0274(18) -0.0106(19) 0.038(2)
C8 0.090(2) 0.087(2) 0.059(2) 0.0236(16) -0.0018(17) 0.0049(18)
C8' 0.108(3) 0.078(2) 0.089(3) -0.0047(19) 0.028(2) 0.021(2)
C11' 0.0608(14) 0.0435(12) 0.0500(15) 0.0079(10) -0.0002(12) 0.0083(11)
C11 0.0518(13) 0.0508(13) 0.0417(13) 0.0076(10) 0.0043(11) 0.0018(10)
C12' 0.0692(17) 0.0543(15) 0.0614(18) 0.0153(12) -0.0040(14) 0.0152(12)
C12 0.0671(16) 0.0700(17) 0.0457(16) 0.0199(12) 0.0002(13) -0.0028(13)
C13 0.0705(18) 0.079(2) 0.0589(18) 0.0178(15) 0.0192(16) -0.0097(15)
C13' 0.0641(17) 0.0623(17) 0.078(2) 0.0176(14) 0.0060(15) 0.0233(13)
C14 0.0481(15) 0.087(2) 0.085(2) 0.0024(18) 0.0175(15) 0.0038(15)
C14' 0.077(2) 0.074(2) 0.100(3) 0.0251(18) 0.035(2) 0.0200(16)
C15 0.0478(16) 0.086(2) 0.113(3) 0.003(2) 0.0076(17) 0.0188(15)
C15' 0.100(3) 0.088(2) 0.108(3) 0.044(2) 0.052(2) 0.026(2)
C16 0.0633(17) 0.0660(18) 0.090(2) 0.0095(16) -0.0007(16) 0.0198(14)
C16' 0.097(2) 0.070(2) 0.095(3) 0.0389(18) 0.033(2) 0.0196(17)
C17 0.0516(14) 0.0561(15) 0.0631(18) 0.0089(12) 0.0034(13) 0.0097(11)
C17' 0.0744(18) 0.0536(15) 0.075(2) 0.0213(14) 0.0153(16) 0.0135(13)
C18 0.0476(13) 0.0549(14) 0.0489(15) 0.0042(11) 0.0092(11) 0.0050(11)
C18' 0.0608(15) 0.0438(13) 0.0612(17) 0.0111(11) 0.0063(13) 0.0084(11)
C19 0.0516(14) 0.0660(17) 0.0616(18) 0.0069(13) 0.0187(13) 0.0010(12)
C19' 0.0608(16) 0.0602(16) 0.074(2) 0.0162(14) 0.0124(15) 0.0136(13)
C20' 0.145(4) 0.0556(18) 0.085(3) 0.0210(16) 0.002(2) 0.034(2)
C20 0.112(3) 0.082(2) 0.136(4) 0.061(3) -0.003(3) 0.001(2)
C21' 0.147(4) 0.0564(19) 0.075(2) -0.0034(16) 0.001(2) 0.013(2)
C21 0.088(2) 0.0525(18) 0.140(4) 0.007(2) 0.001(2) -0.0042(16)
C22' 0.137(4) 0.101(3) 0.067(2) 0.0185(19) 0.032(2) 0.042(3)
C22 0.0545(17) 0.100(3) 0.101(3) 0.005(2) -0.0061(17) 0.0039(16)
C23 0.079(2) 0.082(2) 0.072(2) 0.0082(17) -0.0071(18) 0.0195(17)
C23' 0.108(3) 0.100(3) 0.070(2) 0.0378(19) 0.010(2) 0.033(2)
B3' 0.0627(17) 0.0526(16) 0.0492(18) 0.0127(13) -0.0063(14) 0.0078(13)
B3 0.0544(16) 0.0532(16) 0.0578(19) 0.0153(13) 0.0025(14) 0.0095(12)
B4 0.0451(15) 0.0721(19) 0.0576(19) 0.0164(15) 0.0028(13) 0.0120(13)
B4' 0.0594(17) 0.0568(17) 0.063(2) 0.0120(14) 0.0070(15) 0.0091(14)
B5 0.0527(16) 0.0669(19) 0.0558(18) 0.0198(14) 0.0124(14) 0.0040(14)
B5' 0.078(2) 0.0537(17) 0.0522(18) 0.0126(13) 0.0112(16) -0.0004(15)
B6 0.0526(15) 0.0638(17) 0.0440(16) 0.0168(13) 0.0020(13) 0.0101(13)
B6' 0.082(2) 0.0412(14) 0.0534(18) 0.0134(12) -0.0019(16) 0.0055(14)
B7 0.0666(19) 0.0555(18) 0.063(2) 0.0050(14) 0.0066(16) 0.0095(14)
B7' 0.073(2) 0.0588(18) 0.059(2) 0.0093(15) -0.0068(17) -0.0037(15)
B8 0.0608(18) 0.068(2) 0.073(2) 0.0157(16) 0.0086(17) 0.0215(15)
B8' 0.0640(19) 0.070(2) 0.071(2) 0.0146(17) -0.0058(17) 0.0035(16)
B9 0.0570(18) 0.085(2) 0.060(2) 0.0182(17) 0.0140(16) 0.0168(16)
B9' 0.067(2) 0.073(2) 0.069(2) 0.0124(17) 0.0083(18) -0.0048(17)
B10 0.0670(19) 0.083(2) 0.0484(18) 0.0189(15) 0.0108(16) 0.0180(17)
B10' 0.088(2) 0.0549(18) 0.065(2) 0.0158(15) 0.0085(19) -0.0062(16)
B11' 0.083(2) 0.0451(15) 0.058(2) 0.0056(13) -0.0009(17) -0.0030(15)
B11 0.0631(18) 0.069(2) 0.0461(18) 0.0037(14) -0.0005(14) 0.0118(15)
B12' 0.074(2) 0.063(2) 0.072(2) 0.0090(17) -0.0002(19) -0.0100(16)
B12 0.071(2) 0.078(2) 0.056(2) 0.0064(16) 0.0111(17) 0.0204(17)

loop_
_geom_bond_atom_site_label_1
_geom_bond_atom_site_label_2
_geom_bond_distance
_geom_bond_site_symmetry_2
_geom_bond_publ_flag
Ti1 N3 1.890(3) . ?
Ti1 N2 1.897(3) . ?
Ti1 C2 2.208(3) . ?
Ti1 C13 2.344(3) . ?
Ti1 C12 2.371(3) . ?
Ti1 C11 2.389(3) . ?
Ti1 C19 2.444(3) . ?
Ti1 C18 2.468(3) . ?
Ti1' N3' 1.884(3) . ?
Ti1' N2' 1.894(2) . ?
Ti1' C2' 2.226(3) . ?
Ti1' C11' 2.388(3) . ?
Ti1' C13' 2.387(3) . ?
Ti1' C12' 2.394(3) . ?
Ti1' C19' 2.442(3) . ?
Ti1' C18' 2.446(3) . ?
P1' N1' 1.674(2) . ?
P1' C11' 1.812(3) . ?
P1' C1' 1.877(3) . ?
P1 N1 1.667(2) . ?
P1 C11 1.815(3) . ?
P1 C1 1.872(3) . ?
N1 C6 1.475(3) . ?
N1 C3 1.490(3) . ?
N1' C3' 1.470(4) . ?
N1' C6' 1.489(3) . ?
N2 C20 1.464(5) . ?
N2 C21 1.480(5) . ?
N2' C20' 1.458(4) . ?
N2' C21' 1.469(4) . ?
N3 C23 1.457(4) . ?
N3 C22 1.466(4) . ?
N3' C23' 1.459(4) . ?
N3' C22' 1.467(4) . ?
C1 B4 1.693(4) . ?
C1 B3 1.699(4) . ?
C1 B5 1.702(4) . ?
C1 C2 1.702(3) . ?
C1 B6 1.708(4) . ?
C1' B5' 1.687(4) . ?
C1' C2' 1.698(3) . ?
C1' B3' 1.702(4) . ?
C1' B6' 1.699(4) . ?
C1' B4' 1.710(4) . ?
C2' B3' 1.716(4) . ?
C2' B7' 1.715(5) . ?
C2' B11' 1.716(4) . ?
C2' B6' 1.728(4) . ?
C2 B11 1.711(4) . ?
C2 B7 1.713(4) . ?
C2 B3 1.711(4) . ?
C2 B6 1.722(4) . ?
C3' C4' 1.525(5) . ?
C3' C5' 1.535(5) . ?
C3 C4 1.499(5) . ?
C3 C5 1.521(4) . ?
C6 C8 1.525(4) . ?
C6 C7 1.534(4) . ?
C6' C7' 1.508(4) . ?
C6' C8' 1.517(5) . ?
C11' C12' 1.426(4) . ?
C11' C18' 1.445(4) . ?
C11 C12 1.426(4) . ?
C11 C18 1.440(4) . ?
C12' C13' 1.385(4) . ?
C12 C13 1.398(4) . ?
C13 C19 1.422(5) . ?
C13' C19' 1.428(4) . ?
C14 C15 1.352(5) . ?
C14 C19 1.413(5) . ?
C14' C15' 1.349(5) . ?
C14' C19' 1.409(5) . ?
C15 C16 1.408(5) . ?
C15' C16' 1.424(5) . ?
C16 C17 1.367(4) . ?
C16' C17' 1.361(4) . ?
C17 C18 1.411(4) . ?
C17' C18' 1.407(4) . ?
C18 C19 1.427(4) . ?
C18' C19' 1.429(4) . ?
B3' B7' 1.759(4) . ?
B3' B8' 1.769(5) . ?
B3' B4' 1.767(5) . ?
B3 B7 1.768(5) . ?
B3 B4 1.778(4) . ?
B3 B8 1.780(5) . ?
B4 B5 1.767(5) . ?
B4 B8 1.775(5) . ?
B4 B9 1.785(5) . ?
B4' B9' 1.766(5) . ?
B4' B8' 1.769(5) . ?
B4' B5' 1.775(5) . ?
B5 B9 1.755(5) . ?
B5 B10 1.769(5) . ?
B5 B6 1.772(4) . ?
B5' B10' 1.764(5) . ?
B5' B9' 1.773(5) . ?
B5' B6' 1.778(5) . ?
B6 B11 1.756(4) . ?
B6 B10 1.766(4) . ?
B6' B11' 1.767(5) . ?
B6' B10' 1.774(5) . ?
B7 B11 1.747(5) . ?
B7 B8 1.763(5) . ?
B7 B12 1.769(5) . ?
B7' B11' 1.757(5) . ?
B7' B8' 1.767(5) . ?
B7' B12' 1.776(5) . ?
B8 B12 1.774(5) . ?
B8 B9 1.786(5) . ?
B8' B12' 1.769(5) . ?
B8' B9' 1.791(6) . ?
B9 B12 1.753(5) . ?
B9 B10 1.776(5) . ?
B9' B12' 1.769(5) . ?
B9' B10' 1.783(6) . ?
B10 B12 1.768(5) . ?
B10 B11 1.771(5) . ?
B10' B11' 1.773(5) . ?
B10' B12' 1.783(6) . ?
B11' B12' 1.772(6) . ?
B11 B12 1.778(5) . ?
